data_7223582
loop_
_publ_author_name
'Ovsyannikov, A. S.'
'Noamane, M. H.'
'Abidi, R.'
'Ferlay, S.'
'Solovieva, S. E.'
'Antipin, I. S.'
'Konovalov, A. I.'
'Kyritsakas, N.'
'Hosseini, M. W.'

_publ_section_title
;
 Molecular tectonics: dimensionality and geometry control of silver
 coordination networks based on pyrazolyl appended thiacalixarenes
;
_journal_issue 5
_journal_name_full CrystEngComm
_journal_page_first 691
_journal_paper_doi 10.1039/C5CE02310F
_journal_volume 18
_journal_year 2016
_chemical_formula_moiety 'C34 H44 Ag N5 O3 S4.H2 O'
_chemical_formula_sum 'C34 H46 Ag N5 O4 S4'
_chemical_formula_weight 824.87
_chemical_name_systematic
;
 ?
;
_space_group_crystal_system monoclinic
_space_group_IT_number 15
_space_group_name_Hall '-C 2yc'
_space_group_name_H-M_alt 'C 1 2/c 1'
_symmetry_space_group_name_Hall '-C 2yc'
_symmetry_space_group_name_H-M 'C 1 2/c 1'
_atom_sites_solution_hydrogens mixed
_audit_creation_method SHELXL-2014
_audit_update_record
;
2015-11-23 deposited with the CCDC.
2015-12-21 downloaded from the CCDC.
;
_cell_angle_alpha 90
_cell_angle_beta 121.0560(17)
_cell_angle_gamma 90
_cell_formula_units_Z 8
_cell_length_a 36.0428(10)
_cell_length_b 12.4438(3)
_cell_length_c 20.2117(7)
_cell_measurement_reflns_used 32000
_cell_measurement_temperature 173(2)
_cell_measurement_theta_max 27.54
_cell_measurement_theta_min 2.54
_cell_volume 7765.8(4)
_computing_cell_refinement 'Bruker SAINT'
_computing_data_collection 'Bruker APEX2'
_computing_data_reduction 'Bruker SAINT'
_computing_molecular_graphics 'Bruker SHELXTL'
_computing_publication_material 'Bruker SHELXTL'
_computing_structure_refinement 'SHELXL-97 (Sheldrick, 2014)'
_computing_structure_solution 'SHELXS-97 (Sheldrick, 2014)'
_diffrn_ambient_temperature 173(2)
_diffrn_measured_fraction_theta_full 0.998
_diffrn_measured_fraction_theta_max 0.974
_diffrn_measurement_device_type 'Bruker APEX-II CCD'
_diffrn_measurement_method '\f and \w scans'
_diffrn_radiation_monochromator graphite
_diffrn_radiation_source 'fine-focus sealed tube'
_diffrn_radiation_type MoK\a
_diffrn_radiation_wavelength 0.71073
_diffrn_reflns_av_R_equivalents 0.0381
_diffrn_reflns_av_unetI/netI 0.0486
_diffrn_reflns_laue_measured_fraction_full 0.998
_diffrn_reflns_laue_measured_fraction_max 0.974
_diffrn_reflns_limit_h_max 50
_diffrn_reflns_limit_h_min -50
_diffrn_reflns_limit_k_max 16
_diffrn_reflns_limit_k_min -10
_diffrn_reflns_limit_l_max 28
_diffrn_reflns_limit_l_min -28
_diffrn_reflns_number 32086
_diffrn_reflns_point_group_measured_fraction_full 0.998
_diffrn_reflns_point_group_measured_fraction_max 0.974
_diffrn_reflns_theta_full 25.242
_diffrn_reflns_theta_max 30.113
_diffrn_reflns_theta_min 2.353
_exptl_absorpt_coefficient_mu 0.776
_exptl_absorpt_correction_T_max 0.969
_exptl_absorpt_correction_T_min 0.952
_exptl_absorpt_correction_type multi-scan
_exptl_absorpt_process_details sadabs
_exptl_crystal_colour colorless
_exptl_crystal_density_diffrn 1.411
_exptl_crystal_density_meas ?
_exptl_crystal_description prism
_exptl_crystal_F_000 3424
_exptl_crystal_size_max 0.060
_exptl_crystal_size_mid 0.060
_exptl_crystal_size_min 0.050
_refine_diff_density_max 1.264
_refine_diff_density_min -1.360
_refine_diff_density_rms 0.114
_refine_ls_extinction_method none
_refine_ls_goodness_of_fit_ref 1.048
_refine_ls_hydrogen_treatment mixed
_refine_ls_matrix_type full
_refine_ls_number_parameters 433
_refine_ls_number_reflns 11147
_refine_ls_number_restraints 3
_refine_ls_restrained_S_all 1.050
_refine_ls_R_factor_all 0.0819
_refine_ls_R_factor_gt 0.0573
_refine_ls_shift/su_max 0.053
_refine_ls_shift/su_mean 0.061
_refine_ls_structure_factor_coef Fsqd
_refine_ls_weighting_details 'w=1/[\s^2^(Fo^2^)+(0.0771P)^2^+27.6748P] where P=(Fo^2^+2Fc^2^)/3'
_refine_ls_weighting_scheme calc
_refine_ls_wR_factor_gt 0.1489
_refine_ls_wR_factor_ref 0.1650
_reflns_Friedel_coverage 0.000
_reflns_number_gt 8179
_reflns_number_total 11147
_reflns_threshold_expression 'I > 2\s(I)'
_cod_data_source_file c5ce02310f1.cif
_cod_data_source_block e3310a_a
_cod_depositor_comments
;
The following automatic conversions were performed:

'_exptl_crystal_density_meas' value 'none' was changed to '?' - the
value is perceived as not measured.

Automatic conversion script
Id: cif_fix_values 4268 2015-11-12 08:31:59Z antanas 

 Adding full bibliography for 7223579--7223589.cif.
;
_cod_database_code 7223582
_shelx_space_group_comment
;
The symmetry employed for this shelxl refinement is uniquely defined
by the following loop, which should always be used as a source of
symmetry information in preference to the above space-group names.
They are only intended as comments.
;
_shelx_estimated_absorpt_t_min 0.955
_shelx_estimated_absorpt_t_max 0.962
_shelxl_version_number 2014-3

loop_
_space_group_symop_operation_xyz
'x, y, z'
'-x, y, -z+1/2'
'x+1/2, y+1/2, z'
'-x+1/2, y+1/2, -z+1/2'
'-x, -y, -z'
'x, -y, z-1/2'
'-x+1/2, -y+1/2, -z'
'x+1/2, -y+1/2, z-1/2'

loop_
_atom_site_label
_atom_site_type_symbol
_atom_site_fract_x
_atom_site_fract_y
_atom_site_fract_z
_atom_site_U_iso_or_equiv
_atom_site_adp_type
_atom_site_occupancy
_atom_site_site_symmetry_order
_atom_site_calc_flag
_atom_site_refinement_flags_posn
_atom_site_refinement_flags_adp
Ag1 Ag 0.31269(2) 0.53827(2) 0.14243(2) 0.03619(10) Uani 1 1 d . .
S1 S 0.37506(2) 0.65391(6) 0.15849(5) 0.01904(16) Uani 1 1 d . .
C1 C 0.41388(10) 0.7135(2) 0.24819(18) 0.0175(6) Uani 1 1 d . .
C2 C 0.44562(9) 0.6558(2) 0.31210(18) 0.0168(5) Uani 1 1 d . .
C3 C 0.47412(10) 0.7150(3) 0.37832(18) 0.0180(6) Uani 1 1 d . .
C4 C 0.46938(10) 0.8255(3) 0.38102(18) 0.0201(6) Uani 1 1 d . .
H4 H 0.4890 0.8633 0.4267 0.024 Uiso 1 1 calc R U
C5 C 0.43690(10) 0.8822(3) 0.31916(19) 0.0199(6) Uani 1 1 d . .
C6 C 0.40942(10) 0.8241(2) 0.25266(18) 0.0194(6) Uani 1 1 d . .
H6 H 0.3870 0.8608 0.2091 0.023 Uiso 1 1 calc R U
S2 S 0.44858(3) 0.51372(6) 0.30922(5) 0.02381(17) Uani 1 1 d . .
C7 C 0.40753(12) 0.4788(3) 0.3318(2) 0.0252(7) Uani 1 1 d . .
H7A H 0.4171 0.5006 0.3854 0.030 Uiso 1 1 calc R U
H7B H 0.3801 0.5167 0.2964 0.030 Uiso 1 1 calc R U
C8 C 0.40047(12) 0.3578(3) 0.3230(2) 0.0266(7) Uani 1 1 d . .
H8A H 0.4283 0.3210 0.3579 0.032 Uiso 1 1 calc R U
H8B H 0.3912 0.3371 0.2693 0.032 Uiso 1 1 calc R U
C9 C 0.36639(13) 0.3193(3) 0.3416(2) 0.0326(8) Uani 1 1 d . .
H9A H 0.3688 0.2403 0.3482 0.039 Uiso 1 1 calc R U
H9B H 0.3731 0.3512 0.3914 0.039 Uiso 1 1 calc R U
C10 C 0.31986(12) 0.3472(3) 0.2808(2) 0.0346(8) Uani 1 1 d . .
H10A H 0.3003 0.3207 0.2980 0.041 Uiso 1 1 calc R U
H10B H 0.3168 0.4263 0.2756 0.041 Uiso 1 1 calc R U
N1 N 0.30707(10) 0.3003(3) 0.20602(19) 0.0311(7) Uani 1 1 d . .
C11 C 0.29831(13) 0.1961(3) 0.1848(3) 0.0399(9) Uani 1 1 d . .
H11 H 0.2981 0.1388 0.2157 0.048 Uiso 1 1 calc R U
C12 C 0.28980(15) 0.1881(4) 0.1106(3) 0.0449(10) Uani 1 1 d . .
H12 H 0.2826 0.1252 0.0797 0.054 Uiso 1 1 calc R U
C13 C 0.29393(14) 0.2914(4) 0.0907(3) 0.0431(10) Uani 1 1 d . .
H13 H 0.2896 0.3110 0.0418 0.052 Uiso 1 1 calc R U
N2 N 0.30475(11) 0.3606(3) 0.1482(2) 0.0360(7) Uani 1 1 d . .
C14 C 0.43456(12) 1.0046(3) 0.3221(2) 0.0296(7) Uani 1 1 d . .
C15 C 0.4745(2) 1.0507(4) 0.3235(5) 0.080(2) Uani 1 1 d . .
H15A H 0.4738 1.0301 0.2760 0.120 Uiso 1 1 calc R U
H15B H 0.5008 1.0220 0.3683 0.120 Uiso 1 1 calc R U
H15C H 0.4744 1.1292 0.3271 0.120 Uiso 1 1 calc R U
C16 C 0.4358(3) 1.0387(4) 0.3945(3) 0.072(2) Uani 1 1 d . .
H16A H 0.4401 1.1167 0.4010 0.108 Uiso 1 1 calc R U
H16B H 0.4597 1.0021 0.4390 0.108 Uiso 1 1 calc R U
H16C H 0.4084 1.0197 0.3907 0.108 Uiso 1 1 calc R U
C17 C 0.39491(19) 1.0501(3) 0.2532(3) 0.0555(14) Uani 1 1 d . .
H17A H 0.3690 1.0238 0.2522 0.083 Uiso 1 1 calc R U
H17B H 0.3940 1.0276 0.2060 0.083 Uiso 1 1 calc R U
H17C H 0.3958 1.1288 0.2564 0.083 Uiso 1 1 calc R U
S3 S 0.51633(3) 0.65523(7) 0.46392(5) 0.02135(16) Uani 1 1 d . .
C18 C 0.54991(10) 0.5941(3) 0.43386(18) 0.0189(6) Uani 1 1 d . .
C19 C 0.57025(10) 0.6512(3) 0.40104(18) 0.0185(6) Uani 1 1 d . .
C20 C 0.59544(10) 0.5904(2) 0.37932(18) 0.0180(6) Uani 1 1 d . .
C21 C 0.60156(11) 0.4813(3) 0.3938(2) 0.0225(6) Uani 1 1 d . .
H21 H 0.6187 0.4428 0.3786 0.027 Uiso 1 1 calc R U
C22 C 0.58312(11) 0.4257(3) 0.4303(2) 0.0228(6) Uani 1 1 d . .
C23 C 0.55677(11) 0.4849(3) 0.44837(19) 0.0219(6) Uani 1 1 d . .
H23 H 0.5430 0.4491 0.4715 0.026 Uiso 1 1 calc R U
S4 S 0.56369(3) 0.79162(7) 0.38311(5) 0.02315(17) Uani 1 1 d . .
C24 C 0.59669(13) 0.8453(3) 0.4799(2) 0.0309(8) Uani 1 1 d . .
H24A H 0.5917 0.9238 0.4782 0.037 Uiso 1 1 calc R U
H24B H 0.5870 0.8130 0.5133 0.037 Uiso 1 1 calc R U
C25 C 0.64511(13) 0.8254(3) 0.5165(2) 0.0324(8) Uani 1 1 d . .
H25A H 0.6500 0.7474 0.5148 0.039 Uiso 1 1 calc R U
H25B H 0.6600 0.8471 0.5715 0.039 Uiso 1 1 calc R U
C26 C 0.66547(12) 0.8855(3) 0.4774(2) 0.0291(7) Uani 1 1 d . .
H26A H 0.6473 0.8767 0.4207 0.035 Uiso 1 1 calc R U
H26B H 0.6671 0.9632 0.4894 0.035 Uiso 1 1 calc R U
C27 C 0.71046(12) 0.8422(4) 0.5057(3) 0.0391(9) Uani 1 1 d . .
H27A H 0.7289 0.8570 0.5617 0.047 Uiso 1 1 calc R U
H27B H 0.7087 0.7633 0.4988 0.047 Uiso 1 1 calc R U
N3 N 0.73130(9) 0.8876(3) 0.46629(18) 0.0297(6) Uani 1 1 d . .
N4 N 0.77033(10) 0.9365(3) 0.50672(19) 0.0304(7) Uani 1 1 d . .
C28 C 0.78134(13) 0.9595(3) 0.4547(2) 0.0327(8) Uani 1 1 d . .
H28 H 0.8074 0.9947 0.4663 0.039 Uiso 1 1 calc R U
C29 C 0.75028(13) 0.9258(4) 0.3820(2) 0.0378(9) Uani 1 1 d . .
H29 H 0.7506 0.9332 0.3355 0.045 Uiso 1 1 calc R U
C30 C 0.71871(13) 0.8791(3) 0.3911(2) 0.0372(9) Uani 1 1 d . .
H30 H 0.6928 0.8467 0.3516 0.045 Uiso 1 1 calc R U
C31 C 0.59003(15) 0.3053(3) 0.4460(3) 0.0398(10) Uani 1 1 d . .
C32 C 0.6386(3) 0.2872(5) 0.5069(5) 0.0880(13) Uani 1 1 d . .
H32A H 0.6450 0.2101 0.5124 0.132 Uiso 1 1 calc R U
H32B H 0.6451 0.3167 0.5567 0.132 Uiso 1 1 calc R U
H32C H 0.6565 0.3235 0.4902 0.132 Uiso 1 1 calc R U
C33 C 0.5821(3) 0.2461(5) 0.3772(5) 0.0880(13) Uani 1 1 d . .
H33A H 0.5870 0.1692 0.3891 0.132 Uiso 1 1 calc R U
H33B H 0.6020 0.2717 0.3611 0.132 Uiso 1 1 calc R U
H33C H 0.5522 0.2577 0.3353 0.132 Uiso 1 1 calc R U
C34 C 0.5650(3) 0.2586(5) 0.4793(5) 0.0880(13) Uani 1 1 d . .
H34A H 0.5341 0.2751 0.4454 0.132 Uiso 1 1 calc R U
H34B H 0.5753 0.2896 0.5305 0.132 Uiso 1 1 calc R U
H34C H 0.5690 0.1805 0.4839 0.132 Uiso 1 1 calc R U
N5 N 0.2906(2) 0.6713(6) 0.2443(3) 0.088(2) Uani 1 1 d . .
O1 O 0.32591(17) 0.6997(5) 0.2548(3) 0.108(2) Uani 1 1 d . .
O2 O 0.2719(2) 0.5961(5) 0.1991(3) 0.0967(17) Uani 1 1 d . .
O3 O 0.2738(2) 0.7184(7) 0.2747(4) 0.162(3) Uani 1 1 d . .
O4 O 0.1925(3) 0.4933(13) 0.1783(6) 0.236(6) Uani 1 1 d D .
H4B H 0.213(2) 0.531(7) 0.211(5) 0.235 Uiso 1 1 d D U
H4C H 0.189(3) 0.439(5) 0.146(6) 0.235 Uiso 1 1 d D U

loop_
_atom_site_aniso_label
_atom_site_aniso_U_11
_atom_site_aniso_U_22
_atom_site_aniso_U_33
_atom_site_aniso_U_23
_atom_site_aniso_U_13
_atom_site_aniso_U_12
Ag1 0.04057(18) 0.03238(17) 0.03777(18) 0.00558(12) 0.02173(15) -0.00206(12)
S1 0.0152(3) 0.0211(4) 0.0197(4) -0.0043(3) 0.0082(3) -0.0011(3)
C1 0.0160(13) 0.0188(14) 0.0178(14) -0.0029(11) 0.0089(12) 0.0002(11)
C2 0.0165(13) 0.0159(13) 0.0202(15) -0.0003(11) 0.0109(12) 0.0001(11)
C3 0.0159(13) 0.0228(15) 0.0164(14) 0.0002(11) 0.0090(12) 0.0002(11)
C4 0.0208(15) 0.0228(15) 0.0177(15) -0.0057(12) 0.0106(12) -0.0010(12)
C5 0.0228(15) 0.0178(14) 0.0229(16) -0.0015(12) 0.0145(13) 0.0011(12)
C6 0.0189(14) 0.0198(15) 0.0185(15) 0.0013(12) 0.0089(12) 0.0029(11)
S2 0.0230(4) 0.0168(4) 0.0317(5) -0.0006(3) 0.0142(4) 0.0012(3)
C7 0.0295(17) 0.0229(16) 0.0251(17) 0.0010(13) 0.0156(15) -0.0018(13)
C8 0.0274(17) 0.0218(16) 0.0257(17) 0.0037(13) 0.0101(14) -0.0011(13)
C9 0.039(2) 0.0288(19) 0.0289(19) 0.0073(15) 0.0168(17) -0.0048(15)
C10 0.0302(19) 0.037(2) 0.040(2) 0.0065(17) 0.0202(18) -0.0035(16)
N1 0.0261(15) 0.0284(16) 0.0347(17) 0.0066(13) 0.0128(14) -0.0043(12)
C11 0.034(2) 0.0285(19) 0.048(3) 0.0075(18) 0.0149(19) -0.0031(16)
C12 0.041(2) 0.038(2) 0.042(3) -0.0017(19) 0.012(2) -0.0069(19)
C13 0.042(2) 0.045(2) 0.034(2) -0.0005(19) 0.0131(19) -0.0123(19)
N2 0.0366(18) 0.0338(18) 0.0311(18) 0.0052(14) 0.0130(15) -0.0086(14)
C14 0.0347(19) 0.0204(16) 0.0289(19) -0.0037(14) 0.0130(16) 0.0020(14)
C15 0.079(4) 0.030(3) 0.153(7) 0.001(3) 0.074(5) -0.011(3)
C16 0.134(6) 0.035(3) 0.038(3) -0.004(2) 0.037(3) 0.033(3)
C17 0.068(3) 0.022(2) 0.046(3) -0.0030(18) 0.008(2) 0.011(2)
S3 0.0216(4) 0.0271(4) 0.0162(4) 0.0030(3) 0.0104(3) 0.0052(3)
C18 0.0172(14) 0.0221(15) 0.0175(14) 0.0020(12) 0.0089(12) 0.0029(11)
C19 0.0160(13) 0.0197(15) 0.0174(14) 0.0028(11) 0.0069(12) 0.0010(11)
C20 0.0175(14) 0.0188(14) 0.0170(14) 0.0030(11) 0.0084(12) -0.0008(11)
C21 0.0236(15) 0.0219(16) 0.0243(16) 0.0031(12) 0.0140(14) 0.0029(12)
C22 0.0258(16) 0.0200(15) 0.0257(17) 0.0020(13) 0.0155(14) 0.0011(12)
C23 0.0237(15) 0.0206(15) 0.0218(16) 0.0033(12) 0.0120(13) -0.0013(12)
S4 0.0240(4) 0.0200(4) 0.0274(4) 0.0055(3) 0.0146(3) 0.0044(3)
C24 0.043(2) 0.0241(17) 0.033(2) -0.0059(15) 0.0246(18) -0.0039(15)
C25 0.040(2) 0.0322(19) 0.0207(17) -0.0011(15) 0.0122(16) -0.0078(16)
C26 0.0325(19) 0.0274(18) 0.0259(18) -0.0008(14) 0.0141(16) -0.0022(14)
C27 0.0259(18) 0.041(2) 0.038(2) 0.0112(18) 0.0082(17) -0.0036(16)
N3 0.0203(14) 0.0333(16) 0.0257(16) -0.0007(13) 0.0050(12) -0.0019(12)
N4 0.0224(14) 0.0339(16) 0.0269(16) -0.0051(13) 0.0071(12) -0.0049(12)
C28 0.0304(19) 0.0323(19) 0.036(2) 0.0006(16) 0.0179(17) 0.0009(15)
C29 0.036(2) 0.048(2) 0.028(2) 0.0017(18) 0.0158(17) 0.0099(18)
C30 0.0264(18) 0.043(2) 0.030(2) -0.0020(17) 0.0054(16) 0.0043(16)
C31 0.056(3) 0.0197(17) 0.066(3) 0.0098(18) 0.048(3) 0.0069(17)
C32 0.136(4) 0.0352(17) 0.135(4) 0.020(2) 0.099(3) 0.007(2)
C33 0.136(4) 0.0352(17) 0.135(4) 0.020(2) 0.099(3) 0.007(2)
C34 0.136(4) 0.0352(17) 0.135(4) 0.020(2) 0.099(3) 0.007(2)
N5 0.093(4) 0.128(5) 0.064(4) 0.017(4) 0.056(3) 0.051(4)
O1 0.087(3) 0.164(5) 0.109(4) 0.029(4) 0.077(3) 0.056(4)
O2 0.129(5) 0.104(4) 0.084(4) 0.017(3) 0.074(4) 0.034(4)
O3 0.104(5) 0.282(10) 0.142(6) -0.050(6) 0.093(5) 0.037(5)
O4 0.115(6) 0.464(17) 0.134(7) 0.202(9) 0.069(6) 0.109(9)

loop_
_atom_type_symbol
_atom_type_description
_atom_type_scat_dispersion_real
_atom_type_scat_dispersion_imag
_atom_type_scat_source
C C 0.0033 0.0016 'International Tables Vol C Tables 4.2.6.8 and 6.1.1.4'
H H 0.0000 0.0000 'International Tables Vol C Tables 4.2.6.8 and 6.1.1.4'
N N 0.0061 0.0033 'International Tables Vol C Tables 4.2.6.8 and 6.1.1.4'
O O 0.0106 0.0060 'International Tables Vol C Tables 4.2.6.8 and 6.1.1.4'
S S 0.1246 0.1234 'International Tables Vol C Tables 4.2.6.8 and 6.1.1.4'
Ag Ag -0.8971 1.1015 'International Tables Vol C Tables 4.2.6.8 and 6.1.1.4'

loop_
_geom_angle_atom_site_label_1
_geom_angle_atom_site_label_2
_geom_angle_atom_site_label_3
_geom_angle
_geom_angle_site_symmetry_1
_geom_angle_site_symmetry_3
N2 Ag1 N4 99.64(12) . 8_465
N2 Ag1 O2 98.35(17) . .
N4 Ag1 O2 108.99(16) 8_465 .
N2 Ag1 S1 132.81(9) . .
N4 Ag1 S1 94.12(8) 8_465 .
O2 Ag1 S1 119.31(17) . .
C20 S1 C1 106.96(14) 2_655 .
C20 S1 Ag1 112.18(11) 2_655 .
C1 S1 Ag1 122.90(10) . .
C6 C1 C2 120.8(3) . .
C6 C1 S1 114.9(2) . .
C2 C1 S1 124.3(2) . .
C1 C2 C3 117.2(3) . .
C1 C2 S2 121.0(2) . .
C3 C2 S2 121.8(2) . .
C4 C3 C2 120.8(3) . .
C4 C3 S3 115.9(2) . .
C2 C3 S3 123.2(2) . .
C5 C4 C3 122.1(3) . .
C5 C4 H4 118.9 . .
C3 C4 H4 118.9 . .
C4 C5 C6 117.1(3) . .
C4 C5 C14 120.7(3) . .
C6 C5 C14 122.0(3) . .
C5 C6 C1 121.8(3) . .
C5 C6 H6 119.1 . .
C1 C6 H6 119.1 . .
C2 S2 C7 99.19(14) . .
C8 C7 S2 108.4(2) . .
C8 C7 H7A 110.0 . .
S2 C7 H7A 110.0 . .
C8 C7 H7B 110.0 . .
S2 C7 H7B 110.0 . .
H7A C7 H7B 108.4 . .
C7 C8 C9 112.7(3) . .
C7 C8 H8A 109.1 . .
C9 C8 H8A 109.1 . .
C7 C8 H8B 109.0 . .
C9 C8 H8B 109.0 . .
H8A C8 H8B 107.8 . .
C10 C9 C8 114.9(3) . .
C10 C9 H9A 108.5 . .
C8 C9 H9A 108.6 . .
C10 C9 H9B 108.6 . .
C8 C9 H9B 108.5 . .
H9A C9 H9B 107.5 . .
N1 C10 C9 111.9(3) . .
N1 C10 H10A 109.2 . .
C9 C10 H10A 109.2 . .
N1 C10 H10B 109.2 . .
C9 C10 H10B 109.2 . .
H10A C10 H10B 107.9 . .
C11 N1 N2 111.0(4) . .
C11 N1 C10 127.7(3) . .
N2 N1 C10 121.3(3) . .
N1 C11 C12 107.5(4) . .
N1 C11 H11 126.3 . .
C12 C11 H11 126.2 . .
C11 C12 C13 104.7(4) . .
C11 C12 H12 127.6 . .
C13 C12 H12 127.6 . .
N2 C13 C12 112.1(4) . .
N2 C13 H13 124.0 . .
C12 C13 H13 124.0 . .
C13 N2 N1 104.7(3) . .
C13 N2 Ag1 125.5(3) . .
N1 N2 Ag1 129.7(3) . .
C17 C14 C16 109.5(4) . .
C17 C14 C5 112.6(3) . .
C16 C14 C5 110.2(3) . .
C17 C14 C15 108.1(5) . .
C16 C14 C15 108.7(5) . .
C5 C14 C15 107.6(3) . .
C14 C15 H15A 109.5 . .
C14 C15 H15B 109.5 . .
H15A C15 H15B 109.5 . .
C14 C15 H15C 109.4 . .
H15A C15 H15C 109.5 . .
H15B C15 H15C 109.5 . .
C14 C16 H16A 109.5 . .
C14 C16 H16B 109.5 . .
H16A C16 H16B 109.5 . .
C14 C16 H16C 109.5 . .
H16A C16 H16C 109.5 . .
H16B C16 H16C 109.5 . .
C14 C17 H17A 109.5 . .
C14 C17 H17B 109.5 . .
H17A C17 H17B 109.5 . .
C14 C17 H17C 109.5 . .
H17A C17 H17C 109.5 . .
H17B C17 H17C 109.5 . .
C3 S3 C18 103.79(14) . .
C23 C18 C19 121.0(3) . .
C23 C18 S3 115.2(2) . .
C19 C18 S3 123.7(2) . .
C18 C19 C20 116.7(3) . .
C18 C19 S4 123.1(2) . .
C20 C19 S4 120.2(2) . .
C21 C20 C19 121.2(3) . .
C21 C20 S1 117.5(2) . 2_655
C19 C20 S1 121.1(2) . 2_655
C20 C21 C22 121.9(3) . .
C20 C21 H21 119.1 . .
C22 C21 H21 119.1 . .
C23 C22 C21 116.8(3) . .
C23 C22 C31 121.6(3) . .
C21 C22 C31 121.5(3) . .
C18 C23 C22 122.3(3) . .
C18 C23 H23 118.8 . .
C22 C23 H23 118.8 . .
C19 S4 C24 101.45(16) . .
C25 C24 S4 114.4(2) . .
C25 C24 H24A 108.7 . .
S4 C24 H24A 108.6 . .
C25 C24 H24B 108.7 . .
S4 C24 H24B 108.7 . .
H24A C24 H24B 107.6 . .
C24 C25 C26 113.9(3) . .
C24 C25 H25A 108.8 . .
C26 C25 H25A 108.8 . .
C24 C25 H25B 108.8 . .
C26 C25 H25B 108.8 . .
H25A C25 H25B 107.7 . .
C27 C26 C25 109.8(3) . .
C27 C26 H26A 109.7 . .
C25 C26 H26A 109.7 . .
C27 C26 H26B 109.7 . .
C25 C26 H26B 109.7 . .
H26A C26 H26B 108.2 . .
N3 C27 C26 114.1(3) . .
N3 C27 H27A 108.7 . .
C26 C27 H27A 108.7 . .
N3 C27 H27B 108.7 . .
C26 C27 H27B 108.7 . .
H27A C27 H27B 107.6 . .
C30 N3 N4 110.9(3) . .
C30 N3 C27 128.0(3) . .
N4 N3 C27 120.8(3) . .
C28 N4 N3 105.1(3) . .
C28 N4 Ag1 127.4(3) . 8_566
N3 N4 Ag1 127.3(2) . 8_566
N4 C28 C29 111.6(4) . .
N4 C28 H28 124.2 . .
C29 C28 H28 124.2 . .
C30 C29 C28 105.1(4) . .
C30 C29 H29 127.4 . .
C28 C29 H29 127.4 . .
N3 C30 C29 107.3(4) . .
N3 C30 H30 126.3 . .
C29 C30 H30 126.3 . .
C33 C31 C34 111.4(5) . .
C33 C31 C22 111.4(4) . .
C34 C31 C22 113.8(4) . .
C33 C31 C32 105.5(5) . .
C34 C31 C32 106.4(5) . .
C22 C31 C32 107.7(4) . .
C31 C32 H32A 109.4 . .
C31 C32 H32B 109.5 . .
H32A C32 H32B 109.5 . .
C31 C32 H32C 109.5 . .
H32A C32 H32C 109.5 . .
H32B C32 H32C 109.5 . .
C31 C33 H33A 109.5 . .
C31 C33 H33B 109.5 . .
H33A C33 H33B 109.5 . .
C31 C33 H33C 109.5 . .
H33A C33 H33C 109.5 . .
H33B C33 H33C 109.5 . .
C31 C34 H34A 109.5 . .
C31 C34 H34B 109.5 . .
H34A C34 H34B 109.5 . .
C31 C34 H34C 109.5 . .
H34A C34 H34C 109.5 . .
H34B C34 H34C 109.5 . .
O3 N5 O1 121.1(8) . .
O3 N5 O2 120.9(8) . .
O1 N5 O2 117.9(5) . .
N5 O2 Ag1 110.1(4) . .
H4B O4 H4C 136(6) . .

loop_
_geom_bond_atom_site_label_1
_geom_bond_atom_site_label_2
_geom_bond_distance
_geom_bond_site_symmetry_2
Ag1 N2 2.239(3) .
Ag1 N4 2.373(3) 8_465
Ag1 O2 2.395(5) .
Ag1 S1 2.5451(8) .
S1 C20 1.782(3) 2_655
S1 C1 1.782(3) .
C1 C6 1.394(4) .
C1 C2 1.403(4) .
C2 C3 1.404(4) .
C2 S2 1.774(3) .
C3 C4 1.390(4) .
C3 S3 1.773(3) .
C4 C5 1.387(5) .
C4 H4 0.9500 .
C5 C6 1.392(4) .
C5 C14 1.529(5) .
C6 H6 0.9500 .
S2 C7 1.813(3) .
C7 C8 1.523(5) .
C7 H7A 0.9900 .
C7 H7B 0.9900 .
C8 C9 1.534(5) .
C8 H8A 0.9900 .
C8 H8B 0.9900 .
C9 C10 1.521(6) .
C9 H9A 0.9900 .
C9 H9B 0.9900 .
C10 N1 1.456(5) .
C10 H10A 0.9900 .
C10 H10B 0.9900 .
N1 C11 1.351(5) .
N1 N2 1.355(4) .
C11 C12 1.371(7) .
C11 H11 0.9500 .
C12 C13 1.379(6) .
C12 H12 0.9500 .
C13 N2 1.333(6) .
C13 H13 0.9500 .
C14 C17 1.500(6) .
C14 C16 1.501(6) .
C14 C15 1.536(7) .
C15 H15A 0.9800 .
C15 H15B 0.9800 .
C15 H15C 0.9800 .
C16 H16A 0.9800 .
C16 H16B 0.9800 .
C16 H16C 0.9800 .
C17 H17A 0.9800 .
C17 H17B 0.9800 .
C17 H17C 0.9800 .
S3 C18 1.781(3) .
C18 C23 1.385(5) .
C18 C19 1.409(4) .
C19 C20 1.415(4) .
C19 S4 1.776(3) .
C20 C21 1.382(4) .
C20 S1 1.782(3) 2_655
C21 C22 1.403(4) .
C21 H21 0.9500 .
C22 C23 1.391(4) .
C22 C31 1.526(5) .
C23 H23 0.9500 .
S4 C24 1.813(4) .
C24 C25 1.524(6) .
C24 H24A 0.9900 .
C24 H24B 0.9900 .
C25 C26 1.524(5) .
C25 H25A 0.9900 .
C25 H25B 0.9900 .
C26 C27 1.513(5) .
C26 H26A 0.9900 .
C26 H26B 0.9900 .
C27 N3 1.461(5) .
C27 H27A 0.9900 .
C27 H27B 0.9900 .
N3 C30 1.348(5) .
N3 N4 1.353(4) .
N4 C28 1.333(5) .
N4 Ag1 2.373(3) 8_566
C28 C29 1.375(6) .
C28 H28 0.9500 .
C29 C30 1.371(6) .
C29 H29 0.9500 .
C30 H30 0.9500 .
C31 C33 1.467(9) .
C31 C34 1.495(7) .
C31 C32 1.552(9) .
C32 H32A 0.9800 .
C32 H32B 0.9800 .
C32 H32C 0.9800 .
C33 H33A 0.9800 .
C33 H33B 0.9800 .
C33 H33C 0.9800 .
C34 H34A 0.9800 .
C34 H34B 0.9800 .
C34 H34C 0.9800 .
N5 O3 1.212(7) .
N5 O1 1.228(8) .
N5 O2 1.238(8) .
O4 H4B 0.85(3) .
O4 H4C 0.90(3) .
